data_4033863
loop_
_publ_author_name
'Zhu, Jia-Nan'
'Wang, Wen-Kang'
'Zheng, Jian'
'Lin, Hao-Peng'
'Deng, Yun-Xia'
'Zhao, Sheng-Yin'

_publ_section_title
;
 Iodine-Catalyzed Regioselective Oxidative Cyclization of Aldehyde
 Hydrazones with Electron-Deficient Olefins for the Synthesis of
 Mefenpyr-Diethyl.
;
_journal_issue 17
_journal_name_full 'The Journal of organic chemistry'
_journal_page_first 11032
_journal_page_last 11041
_journal_paper_doi 10.1021/acs.joc.9b01499
_journal_volume 84
_journal_year 2019
_chemical_formula_sum 'C17 H20 N2 O4'
_chemical_formula_weight 316.35
_space_group_crystal_system monoclinic
_space_group_IT_number 14
_space_group_name_Hall '-P 2ybc'
_space_group_name_H-M_alt 'P 1 21/c 1'
_atom_sites_solution_hydrogens geom
_audit_creation_method SHELXL-2013
_cell_angle_alpha 90
_cell_angle_beta 117.0750(10)
_cell_angle_gamma 90
_cell_formula_units_Z 4
_cell_length_a 10.1158(4)
_cell_length_b 17.6903(6)
_cell_length_c 10.7433(4)
_cell_measurement_reflns_used 9916
_cell_measurement_temperature 296(2)
_cell_measurement_theta_max 54.490
_cell_measurement_theta_min 4.841
_cell_volume 1711.84(11)
_computing_cell_refinement 'Bruker SAINT'
_computing_data_collection 'Bruker APEX2'
_computing_data_reduction 'Bruker SAINT'
_computing_molecular_graphics 'Bruker SHELXTL'
_computing_publication_material 'Bruker SHELXTL'
_computing_structure_refinement 'SHELXL-2013 (Sheldrick, 2013)'
_computing_structure_solution 'SHELXS-97 (Sheldrick 2008)'
_diffrn_ambient_temperature 296(2)
_diffrn_measured_fraction_theta_full 0.993
_diffrn_measured_fraction_theta_max 0.993
_diffrn_measurement_device_type 'Bruker APEX-II CCD'
_diffrn_measurement_method '\f and \w scans'
_diffrn_radiation_type MoK\a
_diffrn_radiation_wavelength 0.71073
_diffrn_reflns_av_R_equivalents 0.0382
_diffrn_reflns_av_unetI/netI 0.0212
_diffrn_reflns_Laue_measured_fraction_full 0.993
_diffrn_reflns_Laue_measured_fraction_max 0.993
_diffrn_reflns_limit_h_max 12
_diffrn_reflns_limit_h_min -12
_diffrn_reflns_limit_k_max 21
_diffrn_reflns_limit_k_min -21
_diffrn_reflns_limit_l_max 13
_diffrn_reflns_limit_l_min -13
_diffrn_reflns_number 25481
_diffrn_reflns_point_group_measured_fraction_full 0.993
_diffrn_reflns_point_group_measured_fraction_max 0.993
_diffrn_reflns_theta_full 25.242
_diffrn_reflns_theta_max 26.000
_diffrn_reflns_theta_min 2.537
_exptl_absorpt_coefficient_mu 0.088
_exptl_absorpt_correction_T_max 0.7456
_exptl_absorpt_correction_T_min 0.6591
_exptl_absorpt_correction_type multi-scan
_exptl_absorpt_process_details sadabs
_exptl_crystal_colour colorless
_exptl_crystal_density_diffrn 1.227
_exptl_crystal_description prismatic
_exptl_crystal_F_000 672
_exptl_crystal_size_max 0.200
_exptl_crystal_size_mid 0.170
_exptl_crystal_size_min 0.140
_refine_diff_density_max 0.415
_refine_diff_density_min -0.219
_refine_diff_density_rms 0.037
_refine_ls_extinction_coef 0.151(13)
_refine_ls_extinction_expression Fc^*^=kFc[1+0.001xFc^2^\l^3^/sin(2\q)]^-1/4^
_refine_ls_extinction_method SHELXL
_refine_ls_goodness_of_fit_ref 1.046
_refine_ls_hydrogen_treatment constr
_refine_ls_matrix_type full
_refine_ls_number_parameters 213
_refine_ls_number_reflns 3347
_refine_ls_number_restraints 0
_refine_ls_restrained_S_all 1.046
_refine_ls_R_factor_all 0.0638
_refine_ls_R_factor_gt 0.0534
_refine_ls_shift/su_max 0.000
_refine_ls_shift/su_mean 0.000
_refine_ls_structure_factor_coef Fsqd
_refine_ls_weighting_details 'w=1/[\s^2^(Fo^2^)+(0.0780P)^2^+0.5123P] where P=(Fo^2^+2Fc^2^)/3'
_refine_ls_weighting_scheme calc
_refine_ls_wR_factor_gt 0.1441
_refine_ls_wR_factor_ref 0.1552
_reflns_Friedel_coverage 0.000
_reflns_number_gt 2775
_reflns_number_total 3347
_reflns_threshold_expression 'I > 2\s(I)'
_cod_data_source_file jo9b01499_si_002.cif
_cod_data_source_block mo_d8v18923_0m
_cod_original_sg_symbol_H-M 'P 21/c'
_cod_database_code 4033863
_shelx_space_group_comment
; 
The symmetry employed for this shelxl refinement is uniquely defined 
by the following loop, which should always be used as a source of 
symmetry information in preference to the above space-group names. 
They are only intended as comments. 
;
_shelx_estimated_absorpt_t_min 0.983
_shelx_estimated_absorpt_t_max 0.988
_shelxl_version_number 2013-4

loop_
_space_group_symop_operation_xyz
'x, y, z'
'-x, y+1/2, -z+1/2'
'-x, -y, -z'
'x, -y-1/2, z-1/2'

loop_
_atom_site_label
_atom_site_type_symbol
_atom_site_fract_x
_atom_site_fract_y
_atom_site_fract_z
_atom_site_U_iso_or_equiv
_atom_site_adp_type
_atom_site_occupancy
_atom_site_site_symmetry_order
_atom_site_calc_flag
_atom_site_refinement_flags_posn
_atom_site_refinement_flags_adp
O1 O 1.05347(17) 0.63923(11) 0.5704(2) 0.0869(5) Uani 1 1 d . .
O2 O 0.89462(15) 0.69886(8) 0.62935(16) 0.0699(4) Uani 1 1 d . .
O3 O 0.66083(19) 0.43881(9) 0.13309(16) 0.0755(5) Uani 1 1 d . .
O4 O 0.51296(15) 0.41467(7) 0.23386(13) 0.0577(4) Uani 1 1 d . .
N1 N 0.66492(16) 0.61632(8) 0.44442(15) 0.0490(4) Uani 1 1 d . .
N2 N 0.57970(16) 0.56466(7) 0.34946(14) 0.0449(4) Uani 1 1 d . .
C1 C 0.66123(19) 0.52191(9) 0.30273(17) 0.0464(4) Uani 1 1 d . .
C2 C 0.8039(2) 0.54739(10) 0.37015(19) 0.0517(4) Uani 1 1 d . .
H2 H 0.8853 0.5302 0.3599 0.062 Uiso 1 1 calc R U
C3 C 0.80118(19) 0.60508(10) 0.45816(18) 0.0500(4) Uani 1 1 d . .
C4 C 0.9307(2) 0.64882(11) 0.5575(2) 0.0569(5) Uani 1 1 d . .
C5 C 1.0139(3) 0.74424(15) 0.7335(3) 0.0862(8) Uani 1 1 d . .
H5A H 1.0882 0.7540 0.7020 0.103 Uiso 1 1 calc R U
H5B H 0.9743 0.7925 0.7438 0.103 Uiso 1 1 calc R U
C6 C 1.0826(4) 0.7061(2) 0.8678(3) 0.1114(11) Uani 1 1 d . .
H6A H 1.1298 0.6605 0.8597 0.167 Uiso 1 1 calc R U
H6B H 1.0081 0.6937 0.8964 0.167 Uiso 1 1 calc R U
H6C H 1.1554 0.7387 0.9360 0.167 Uiso 1 1 calc R U
C7 C 0.6095(2) 0.45438(10) 0.21074(18) 0.0498(4) Uani 1 1 d . .
C8 C 0.4485(2) 0.34240(11) 0.1606(2) 0.0601(5) Uani 1 1 d . .
C9 C 0.3373(4) 0.3241(2) 0.2113(5) 0.1326(15) Uani 1 1 d . .
H9A H 0.3873 0.3163 0.3107 0.199 Uiso 1 1 calc R U
H9B H 0.2847 0.2789 0.1662 0.199 Uiso 1 1 calc R U
H9C H 0.2684 0.3652 0.1898 0.199 Uiso 1 1 calc R U
C10 C 0.3727(4) 0.3549(2) 0.0057(3) 0.1211(12) Uani 1 1 d . .
H10A H 0.3084 0.3981 -0.0158 0.182 Uiso 1 1 calc R U
H10B H 0.3152 0.3111 -0.0400 0.182 Uiso 1 1 calc R U
H10C H 0.4458 0.3637 -0.0263 0.182 Uiso 1 1 calc R U
C11 C 0.5687(4) 0.28550(15) 0.2027(5) 0.1318(15) Uani 1 1 d . .
H11A H 0.6363 0.2999 0.1667 0.198 Uiso 1 1 calc R U
H11B H 0.5266 0.2370 0.1657 0.198 Uiso 1 1 calc R U
H11C H 0.6211 0.2828 0.3028 0.198 Uiso 1 1 calc R U
C12 C 0.42325(19) 0.56439(9) 0.30547(17) 0.0452(4) Uani 1 1 d . .
C13 C 0.3724(2) 0.57304(10) 0.40396(19) 0.0518(4) Uani 1 1 d . .
H13 H 0.4391 0.5793 0.4978 0.062 Uiso 1 1 calc R U
C14 C 0.2217(2) 0.57223(12) 0.3618(2) 0.0651(5) Uani 1 1 d . .
H14 H 0.1865 0.5784 0.4275 0.078 Uiso 1 1 calc R U
C15 C 0.1233(2) 0.56232(13) 0.2234(3) 0.0728(6) Uani 1 1 d . .
H15 H 0.0218 0.5606 0.1957 0.087 Uiso 1 1 calc R U
C16 C 0.1750(2) 0.55500(13) 0.1254(2) 0.0708(6) Uani 1 1 d . .
H16 H 0.1081 0.5488 0.0316 0.085 Uiso 1 1 calc R U
C17 C 0.3254(2) 0.55681(11) 0.1657(2) 0.0581(5) Uani 1 1 d . .
H17 H 0.3603 0.5530 0.0994 0.070 Uiso 1 1 calc R U

loop_
_atom_site_aniso_label
_atom_site_aniso_U_11
_atom_site_aniso_U_22
_atom_site_aniso_U_33
_atom_site_aniso_U_23
_atom_site_aniso_U_13
_atom_site_aniso_U_12
O1 0.0585(9) 0.0956(12) 0.1066(13) -0.0326(10) 0.0375(9) -0.0154(8)
O2 0.0594(8) 0.0658(9) 0.0751(9) -0.0244(7) 0.0224(7) -0.0105(7)
O3 0.0996(12) 0.0743(10) 0.0793(10) -0.0261(8) 0.0641(9) -0.0208(8)
O4 0.0711(9) 0.0522(7) 0.0627(8) -0.0177(6) 0.0416(7) -0.0166(6)
N1 0.0541(9) 0.0425(7) 0.0492(8) -0.0060(6) 0.0224(7) -0.0039(6)
N2 0.0501(8) 0.0420(7) 0.0441(7) -0.0052(6) 0.0228(6) -0.0039(6)
C1 0.0561(10) 0.0438(9) 0.0467(8) -0.0015(7) 0.0297(8) -0.0023(7)
C2 0.0551(10) 0.0492(9) 0.0584(10) -0.0034(8) 0.0323(9) -0.0033(8)
C3 0.0528(10) 0.0446(9) 0.0531(10) -0.0013(7) 0.0246(8) -0.0027(7)
C4 0.0535(11) 0.0531(10) 0.0624(11) -0.0043(8) 0.0249(9) -0.0052(8)
C5 0.0748(15) 0.0775(15) 0.0869(17) -0.0279(13) 0.0199(13) -0.0198(12)
C6 0.093(2) 0.144(3) 0.0794(18) -0.0242(18) 0.0230(16) -0.0052(19)
C7 0.0597(10) 0.0487(9) 0.0475(9) -0.0052(7) 0.0299(8) -0.0032(8)
C8 0.0672(12) 0.0522(10) 0.0647(11) -0.0180(9) 0.0334(10) -0.0164(9)
C9 0.160(3) 0.119(2) 0.180(3) -0.076(2) 0.131(3) -0.086(2)
C10 0.136(3) 0.115(2) 0.0755(18) -0.0240(16) 0.0157(17) -0.051(2)
C11 0.093(2) 0.0531(14) 0.213(4) -0.0191(19) 0.038(2) -0.0053(13)
C12 0.0504(9) 0.0397(8) 0.0467(9) -0.0011(7) 0.0232(7) -0.0012(7)
C13 0.0611(11) 0.0499(9) 0.0488(9) 0.0018(7) 0.0288(8) 0.0046(8)
C14 0.0664(13) 0.0693(13) 0.0732(13) 0.0061(10) 0.0435(11) 0.0079(10)
C15 0.0522(12) 0.0766(14) 0.0878(16) 0.0024(12) 0.0304(11) 0.0035(10)
C16 0.0569(12) 0.0808(15) 0.0598(12) -0.0050(10) 0.0135(10) -0.0017(10)
C17 0.0606(11) 0.0656(12) 0.0475(10) -0.0042(8) 0.0242(9) -0.0009(9)

loop_
_atom_type_symbol
_atom_type_description
_atom_type_scat_dispersion_real
_atom_type_scat_dispersion_imag
_atom_type_scat_source
C C 0.0033 0.0016 'International Tables Vol C Tables 4.2.6.8 and 6.1.1.4'
H H 0.0000 0.0000 'International Tables Vol C Tables 4.2.6.8 and 6.1.1.4'
N N 0.0061 0.0033 'International Tables Vol C Tables 4.2.6.8 and 6.1.1.4'
O O 0.0106 0.0060 'International Tables Vol C Tables 4.2.6.8 and 6.1.1.4'

loop_
_geom_angle_atom_site_label_1
_geom_angle_atom_site_label_2
_geom_angle_atom_site_label_3
_geom_angle
C4 O2 C5 117.56(17)
C7 O4 C8 122.92(13)
C3 N1 N2 104.81(13)
N1 N2 C1 111.51(14)
N1 N2 C12 118.84(13)
C1 N2 C12 129.51(14)
C2 C1 N2 106.90(14)
C2 C1 C7 125.90(16)
N2 C1 C7 126.77(15)
C1 C2 C3 104.98(16)
C1 C2 H2 127.5
C3 C2 H2 127.5
N1 C3 C2 111.78(15)
N1 C3 C4 122.30(16)
C2 C3 C4 125.91(17)
O1 C4 O2 124.81(18)
O1 C4 C3 122.79(18)
O2 C4 C3 112.40(16)
C6 C5 O2 111.2(2)
C6 C5 H5A 109.4
O2 C5 H5A 109.4
C6 C5 H5B 109.4
O2 C5 H5B 109.4
H5A C5 H5B 108.0
C5 C6 H6A 109.5
C5 C6 H6B 109.5
H6A C6 H6B 109.5
C5 C6 H6C 109.5
H6A C6 H6C 109.5
H6B C6 H6C 109.5
O3 C7 O4 127.08(16)
O3 C7 C1 121.00(16)
O4 C7 C1 111.77(14)
C11 C8 O4 108.77(18)
C11 C8 C9 113.1(3)
O4 C8 C9 102.43(17)
C11 C8 C10 111.9(3)
O4 C8 C10 109.88(19)
C9 C8 C10 110.3(3)
C8 C9 H9A 109.5
C8 C9 H9B 109.5
H9A C9 H9B 109.5
C8 C9 H9C 109.5
H9A C9 H9C 109.5
H9B C9 H9C 109.5
C8 C10 H10A 109.5
C8 C10 H10B 109.5
H10A C10 H10B 109.5
C8 C10 H10C 109.5
H10A C10 H10C 109.5
H10B C10 H10C 109.5
C8 C11 H11A 109.5
C8 C11 H11B 109.5
H11A C11 H11B 109.5
C8 C11 H11C 109.5
H11A C11 H11C 109.5
H11B C11 H11C 109.5
C17 C12 C13 120.87(17)
C17 C12 N2 119.88(15)
C13 C12 N2 119.24(15)
C14 C13 C12 119.30(17)
C14 C13 H13 120.4
C12 C13 H13 120.4
C15 C14 C13 120.35(19)
C15 C14 H14 119.8
C13 C14 H14 119.8
C14 C15 C16 119.9(2)
C14 C15 H15 120.0
C16 C15 H15 120.0
C15 C16 C17 120.4(2)
C15 C16 H16 119.8
C17 C16 H16 119.8
C12 C17 C16 119.10(18)
C12 C17 H17 120.4
C16 C17 H17 120.4

loop_
_geom_bond_atom_site_label_1
_geom_bond_atom_site_label_2
_geom_bond_distance
O1 C4 1.198(2)
O2 C4 1.330(2)
O2 C5 1.457(3)
O3 C7 1.198(2)
O4 C7 1.315(2)
O4 C8 1.487(2)
N1 C3 1.333(2)
N1 N2 1.3485(19)
N2 C1 1.372(2)
N2 C12 1.431(2)
C1 C2 1.363(2)
C1 C7 1.486(2)
C2 C3 1.400(2)
C2 H2 0.9300
C3 C4 1.477(3)
C5 C6 1.452(4)
C5 H5A 0.9700
C5 H5B 0.9700
C6 H6A 0.9600
C6 H6B 0.9600
C6 H6C 0.9600
C8 C11 1.482(4)
C8 C9 1.492(3)
C8 C10 1.499(4)
C9 H9A 0.9600
C9 H9B 0.9600
C9 H9C 0.9600
C10 H10A 0.9600
C10 H10B 0.9600
C10 H10C 0.9600
C11 H11A 0.9600
C11 H11B 0.9600
C11 H11C 0.9600
C12 C17 1.378(3)
C12 C13 1.379(2)
C13 C14 1.379(3)
C13 H13 0.9300
C14 C15 1.373(3)
C14 H14 0.9300
C15 C16 1.378(3)
C15 H15 0.9300
C16 C17 1.380(3)
C16 H16 0.9300
C17 H17 0.9300

loop_
_geom_hbond_atom_site_label_D
_geom_hbond_atom_site_label_H
_geom_hbond_atom_site_label_A
_geom_hbond_distance_DH
_geom_hbond_distance_HA
_geom_hbond_distance_DA
_geom_hbond_angle_DHA
_geom_hbond_site_symmetry_A
C17 H17 O3 0.93 2.41 3.277(2) 154.5 3_665
C11 H11A O3 0.96 2.51 3.069(4) 116.9 .
C10 H10C O3 0.96 2.46 2.990(4) 114.8 .
C10 H10C O3 0.96 2.46 2.990(4) 114.8 .
C11 H11A O3 0.96 2.51 3.069(4) 116.9 .
C17 H17 O3 0.93 2.41 3.277(2) 154.5 3_665

loop_
_geom_torsion_atom_site_label_1
_geom_torsion_atom_site_label_2
_geom_torsion_atom_site_label_3
_geom_torsion_atom_site_label_4
_geom_torsion
C3 N1 N2 C1 -0.69(18)
C3 N1 N2 C12 -176.82(14)
N1 N2 C1 C2 -0.17(19)
C12 N2 C1 C2 175.44(15)
N1 N2 C1 C7 172.59(15)
C12 N2 C1 C7 -11.8(3)
N2 C1 C2 C3 0.91(19)
C7 C1 C2 C3 -171.93(16)
N2 N1 C3 C2 1.29(19)
N2 N1 C3 C4 -177.76(16)
C1 C2 C3 N1 -1.4(2)
C1 C2 C3 C4 177.60(17)
C5 O2 C4 O1 -1.3(3)
C5 O2 C4 C3 178.48(18)
N1 C3 C4 O1 -179.9(2)
C2 C3 C4 O1 1.2(3)
N1 C3 C4 O2 0.3(3)
C2 C3 C4 O2 -178.61(17)
C4 O2 C5 C6 -87.6(3)
C8 O4 C7 O3 -1.6(3)
C8 O4 C7 C1 -177.16(16)
C2 C1 C7 O3 -38.2(3)
N2 C1 C7 O3 150.34(19)
C2 C1 C7 O4 137.68(18)
N2 C1 C7 O4 -33.8(2)
C7 O4 C8 C11 65.4(3)
C7 O4 C8 C9 -174.7(3)
C7 O4 C8 C10 -57.5(3)
N1 N2 C12 C17 135.81(16)
C1 N2 C12 C17 -39.5(2)
N1 N2 C12 C13 -43.1(2)
C1 N2 C12 C13 141.57(17)
C17 C12 C13 C14 1.6(3)
N2 C12 C13 C14 -179.53(16)
C12 C13 C14 C15 0.5(3)
C13 C14 C15 C16 -1.6(3)
C14 C15 C16 C17 0.6(4)
C13 C12 C17 C16 -2.5(3)
N2 C12 C17 C16 178.59(17)
C15 C16 C17 C12 1.4(3)
